data_1533318
loop_
_publ_author_name
'Zhizhin, M.G.'
'Chernyshev, V.V.'
'Filaretov, A.A.'
'Olenev, A.V.'
'Komissarova, L.N.'
'Spiridonov, F.M.'

_publ_section_title
;
 Synthesis and crystal structure of new double indium phosphates M(I)3 In
 (P O4)2 (M(I) = K and Rb)
;
_journal_name_full Kristallografiya
_journal_page_first 839
_journal_page_last 848
_journal_volume 47
_journal_year 2002
_chemical_formula_sum 'In K3 O8 P2'
_chemical_name_systematic 'K3 In (P O4)2'
_space_group_IT_number 15
_symmetry_space_group_name_Hall '-C 2yc'
_symmetry_space_group_name_H-M 'C 1 2/c 1'
_cell_angle_alpha 90
_cell_angle_beta 90.119
_cell_angle_gamma 90
_cell_formula_units_Z 8
_cell_length_a 15.6411
_cell_length_b 11.1909
_cell_length_c 9.6981
_cell_volume 1697.532
_citation_journal_id_ASTM KRISAJ
_cod_data_source_file Zhizhin_KRISAJ_2002_470.cif
_cod_data_source_block In1K3O8P2
_cod_original_formula_sum 'In1 K3 O8 P2'
_cod_database_code 1533318

loop_
_symmetry_equiv_pos_as_xyz
x,y,z
-x,y,-z+1/2
-x,-y,-z
x,-y,z-1/2
x+1/2,y+1/2,z
-x+1/2,y+1/2,-z+1/2
-x+1/2,-y+1/2,-z
x+1/2,-y+1/2,z-1/2

loop_
_atom_site_label
_atom_site_type_symbol
_atom_site_fract_x
_atom_site_fract_y
_atom_site_fract_z
_atom_site_occupancy
_atom_site_U_iso_or_equiv
O3 O-2 0.6338 0.1545 0.5831 1 0.0
In1 In+3 0.1251 0.1377 0.0747 1 0.0
K4 K+1 0 0.3755 0.25 1 0.0
K3 K+1 0.7532 0.8824 0.2915 1 0.0
O5 O-2 0.4914 0.3299 0.5557 1 0.0
O8 O-2 0.3718 0.4623 0.4798 1 0.0
K2 K+1 0.1828 0.5985 0.1009 0.42 0.0
O4 O-2 0.7448 0.1135 0.4025 1 0.0
O2 O-2 0.6357 0.273 0.369 1 0.0
K1 K+1 0.0918 0.6085 0.0966 0.58 0.0
O7 O-2 0.3416 0.2588 0.5724 1 0.0
P1 P+5 0.6525 0.1498 0.4274 1 0.0
K5 K+1 0 0.8854 0.25 1 0.0
O1 O-2 0.5925 0.0579 0.3625 1 0.0
O6 O-2 0.3914 0.4192 0.7298 1 0.0
P2 P+5 0.4001 0.3684 0.5835 1 0.0
